data_1560375
loop_
_publ_author_name
'Fukin, Georgy K.'
'Samsonov, Maxim A.'
'Arapova, Alla V.'
'Mazur, Anton S.'
'Artamonova, Tatiana O.'
'Khodorkovskiy, Mikhail A.'
'Vasilyev, Aleksander V.'

_publ_section_title
;
 Experimental and theoretical distribution of electron density and
 thermopolimerization in crystals of Ph 3 Sb(O 2 CCH=CH 2 ) 2 complex
;
_journal_name_full 'Journal of Solid State Chemistry'
_journal_page_first 32
_journal_page_last 39
_journal_paper_doi 10.1016/j.jssc.2017.06.030
_journal_volume 254
_journal_year 2017
_chemical_absolute_configuration -
_chemical_formula_moiety 'C24 H21 O4 Sb'
_chemical_formula_sum 'C24 H21 O4 Sb'
_chemical_formula_weight 495.164
_space_group_IT_number 14
_space_group_name_Hall '-P 2yn'
_space_group_name_H-M_alt 'P 1 21/n 1'
_symmetry_cell_setting monoclinic
_symmetry_space_group_name_Hall '-P 2yn'
_symmetry_space_group_name_H-M 'P 1 21/n 1'
_atom_sites_solution_hydrogens difmap
_atom_sites_solution_primary direct
_atom_sites_solution_secondary difmap
_cell_angle_alpha 90.
_cell_angle_beta 98.958(2)
_cell_angle_gamma 90.
_cell_formula_units_Z 4
_cell_length_a 8.6968(6)
_cell_length_b 19.9327(13)
_cell_length_c 12.2232(8)
_cell_measurement_reflns_used 9764
_cell_measurement_temperature 100(2)
_cell_measurement_theta_max 53.70
_cell_measurement_theta_min 3.12
_cell_volume 2093.1(2)
_computing_cell_refinement 'Bruker SAINT'
_computing_data_collection 'Bruker APEX2'
_computing_data_reduction 'Bruker SAINT'
_computing_molecular_graphics 'A molecular Viewer for the MoPro charge density program Version 1.0.165'
_computing_structure_refinement 'MoPro (J. Appl. Cryst. 2005, 38, 38-54)'
_computing_structure_solution 'SHELXS-2013/1 (Sheldrick, 2014)'
_diffrn_ambient_temperature 100(2)
_diffrn_measured_fraction_theta_full 0.995
_diffrn_measured_fraction_theta_max 0.995
_diffrn_measurement_device_type 'Bruker D8 Quest (CMOS)'
_diffrn_measurement_method '\w scans'
_diffrn_radiation_source 'microfocus tube'
_diffrn_radiation_type MoK\a
_diffrn_radiation_wavelength 0.71073
_diffrn_reflns_av_R_equivalents 0.0491
_diffrn_reflns_av_sigmaI/netI 0.01902
_diffrn_reflns_limit_h_max 19
_diffrn_reflns_limit_h_min -19
_diffrn_reflns_limit_k_max 45
_diffrn_reflns_limit_k_min -45
_diffrn_reflns_limit_l_max 27
_diffrn_reflns_limit_l_min -27
_diffrn_reflns_number 382490
_diffrn_reflns_theta_full 51.43
_diffrn_reflns_theta_max 51.43
_diffrn_reflns_theta_min 2.582
_exptl_absorpt_coefficient_mu 1.345
_exptl_absorpt_correction_T_max 0.5432
_exptl_absorpt_correction_T_min 0.3813
_exptl_absorpt_correction_type multi-scan
_exptl_absorpt_process_details 'SADABS 2014/2'
_exptl_crystal_colour colorless
_exptl_crystal_density_diffrn 1.572
_exptl_crystal_density_method 'not measured'
_exptl_crystal_description prism
_exptl_crystal_F_000 992
_exptl_crystal_size_max 0.490
_exptl_crystal_size_mid 0.450
_exptl_crystal_size_min 0.350
_refine_diff_density_max 0.27
_refine_diff_density_min -0.29
_refine_diff_density_rms 0.01
_refine_ls_extinction_method none
_refine_ls_goodness_of_fit_ref 0.997
_refine_ls_hydrogen_treatment constr
_refine_ls_matrix_type full
_refine_ls_number_parameters 261
_refine_ls_number_reflns 14876
_refine_ls_number_restraints 0
_refine_ls_restrained_S_all 0.000
_refine_ls_R_factor_all 0.0388
_refine_ls_R_factor_gt 0.0388
_refine_ls_shift/su_max 0.000
_refine_ls_shift/su_mean 0.000
_refine_ls_structure_factor_coef F
_refine_ls_weighting_details 'calc w =1/[7.5766*\s^2^(Fo^2^)]'
_refine_ls_weighting_scheme calc
_refine_ls_wR_factor_gt 0.0328
_refine_ls_wR_factor_ref 0.0331
_reflns_number_gt 14871
_reflns_number_total 15495
_reflns_threshold_expression >2.0sigma(I)
_cod_data_source_file mmc3.cif
_cod_data_source_block I
_cod_original_sg_symbol_H-M 'P 21/n'
_cod_database_code 1560375

loop_
_symmetry_equiv_pos_as_xyz
'x, y, z'
'-x+1/2, y+1/2, -z+1/2'
'-x, -y, -z'
'x+1/2, -y+1/2, z+1/2'

loop_
_atom_site_type_symbol
_atom_site_label
_atom_site_fract_x
_atom_site_fract_y
_atom_site_fract_z
_atom_site_U_iso_or_equiv
_atom_site_adp_type
_atom_site_occupancy
_atom_site_calc_flag
_atom_site_refinement_flags_posn
_atom_site_refinement_flags_adp
_atom_site_disorder_assembly
_atom_site_disorder_group
Sb SB1 -0.403209(6) 0.172149(2) 0.276576(4) 0.011787(2) Uani 1 d . . . .
O O1 -0.64551(9) 0.16930(4) 0.21472(7) 0.01606(4) Uani 1 d . . . .
O O2 -0.59783(12) 0.06035(4) 0.24104(8) 0.01944(5) Uani 1 d . . . .
O O3 -0.16076(10) 0.18323(4) 0.33363(7) 0.01681(4) Uani 1 d . . . .
O O4 -0.17644(11) 0.07246(4) 0.33649(8) 0.01827(4) Uani 1 d . . . .
C C1 -0.68813(11) 0.10621(5) 0.20707(7) 0.01583(4) Uani 1 d . . . .
C C2 -0.84876(14) 0.09167(6) 0.15254(10) 0.02118(6) Uani 1 d . . . .
H H2A -0.89478 0.04145 0.15724 0.02541 Uiso 1 d R U . .
C C3 -0.9392(2) 0.13795(12) 0.09728(16) 0.03088(8) Uani 1 d . . . .
H H3A -0.89625 0.18832 0.09176 0.03705 Uiso 1 d R U . .
H H3B -1.05580 0.12546 0.05922 0.03705 Uiso 1 d R U . .
C C4 -0.09890(11) 0.12409(4) 0.35433(7) 0.01509(4) Uani 1 d . . . .
C C5 0.06841(13) 0.12427(6) 0.40221(10) 0.01972(5) Uani 1 d . . . .
H H5A 0.13270 0.17098 0.40659 0.02366 Uiso 1 d R U . .
C C6 0.14164(17) 0.06834(8) 0.43988(13) 0.02540(7) Uani 1 d . . . .
H H6A 0.07988 0.02138 0.43667 0.03048 Uiso 1 d R U . .
H H6B 0.26329 0.07044 0.47438 0.03048 Uiso 1 d R U . .
C C7 -0.41482(11) 0.27778(4) 0.26837(8) 0.01507(5) Uani 1 d . . . .
C C8 -0.30220(15) 0.31563(4) 0.33571(9) 0.01890(6) Uani 1 d . . . .
H H8A -0.21140 0.29066 0.39180 0.02268 Uiso 1 d R U . .
C C9 -0.30684(19) 0.38543(5) 0.33092(12) 0.02344(8) Uani 1 d . . . .
H H9A -0.22050 0.41459 0.38416 0.02813 Uiso 1 d R U . .
C C10 -0.42256(19) 0.41797(5) 0.25786(14) 0.02547(9) Uani 1 d . . . .
H H10A -0.42360 0.47223 0.25320 0.03056 Uiso 1 d R U . .
C C11 -0.53501(19) 0.38018(6) 0.19134(16) 0.02674(9) Uani 1 d . . . .
H H11A -0.62506 0.40569 0.13538 0.03209 Uiso 1 d R U . .
C C12 -0.53297(15) 0.31033(5) 0.19706(11) 0.02132(6) Uani 1 d . . . .
H H12A -0.62264 0.28144 0.14640 0.02558 Uiso 1 d R U . .
C C13 -0.36294(11) 0.13535(4) 0.12152(7) 0.01450(4) Uani 1 d . . . .
C C14 -0.34170(16) 0.06742(5) 0.10114(9) 0.01938(7) Uani 1 d . . . .
H H14A -0.34297 0.03081 0.16646 0.02326 Uiso 1 d R U . .
C C15 -0.31952(19) 0.04720(6) -0.00441(10) 0.02296(8) Uani 1 d . . . .
H H15A -0.30452 -0.00552 -0.02143 0.02755 Uiso 1 d R U . .
C C16 -0.31764(18) 0.09394(7) -0.08855(9) 0.02265(7) Uani 1 d . . . .
H H16A -0.29739 0.07797 -0.16979 0.02719 Uiso 1 d R U . .
C C17 -0.3412(2) 0.16163(7) -0.06813(9) 0.02357(8) Uani 1 d . . . .
H H17A -0.34089 0.19807 -0.13382 0.02828 Uiso 1 d R U . .
C C18 -0.36453(16) 0.18260(5) 0.03695(8) 0.01964(7) Uani 1 d . . . .
H H18A -0.38364 0.23514 0.05293 0.02356 Uiso 1 d R U . .
C C19 -0.44822(11) 0.14688(4) 0.43598(7) 0.01422(4) Uani 1 d . . . .
C C20 -0.52474(16) 0.19653(5) 0.48774(9) 0.02031(7) Uani 1 d . . . .
H H20A -0.55530 0.24380 0.44633 0.02437 Uiso 1 d R U . .
C C21 -0.5607(2) 0.18490(7) 0.59351(11) 0.02442(8) Uani 1 d . . . .
H H21A -0.61901 0.22322 0.63469 0.02930 Uiso 1 d R U . .
C C22 -0.52105(16) 0.12425(7) 0.64627(9) 0.02223(6) Uani 1 d . . . .
H H22A -0.54863 0.11530 0.72843 0.02668 Uiso 1 d R U . .
C C23 -0.44595(15) 0.07473(6) 0.59413(9) 0.02021(6) Uani 1 d . . . .
H H23A -0.41539 0.02754 0.63582 0.02425 Uiso 1 d R U . .
C C24 -0.40968(13) 0.08579(4) 0.48843(8) 0.01690(5) Uani 1 d . . . .
H H24A -0.35199 0.04724 0.44734 0.02028 Uiso 1 d R U . .

loop_
_atom_site_aniso_label
_atom_site_aniso_U_11
_atom_site_aniso_U_22
_atom_site_aniso_U_33
_atom_site_aniso_U_12
_atom_site_aniso_U_13
_atom_site_aniso_U_23
SB1 0.012364(13) 0.010277(10) 0.012726(12) 0.000470(12) 0.001974(10) 0.000007(11)
O1 0.0132(2) 0.01634(18) 0.0183(2) 0.00022(16) 0.00135(16) 0.00101(16)
O2 0.0217(3) 0.0163(2) 0.0203(2) 0.00088(19) 0.0032(2) 0.00179(17)
O3 0.0134(2) 0.01577(18) 0.0208(2) 0.00167(15) 0.00143(18) -0.00223(16)
O4 0.0163(2) 0.01573(19) 0.0223(3) -0.00045(16) 0.0016(2) -0.00212(17)
C1 0.0145(3) 0.0176(2) 0.0153(2) -0.00212(19) 0.0021(2) 0.00017(18)
C2 0.0165(3) 0.0254(3) 0.0213(3) -0.0044(3) 0.0020(3) -0.0008(3)
C3 0.0188(4) 0.0418(7) 0.0296(5) 0.0001(4) -0.0042(4) 0.0049(5)
C4 0.0123(2) 0.0162(2) 0.0164(2) 0.00167(17) 0.00129(19) -0.00204(18)
C5 0.0133(3) 0.0221(3) 0.0228(3) 0.0014(2) -0.0003(2) -0.0019(2)
C6 0.0178(4) 0.0290(4) 0.0279(4) 0.0065(3) -0.0011(3) 0.0026(3)
C7 0.0168(3) 0.01115(18) 0.0177(2) 0.00099(17) 0.0042(2) 0.00104(16)
C8 0.0232(4) 0.0123(2) 0.0209(3) -0.0009(2) 0.0028(3) -0.00169(19)
C9 0.0300(5) 0.0123(2) 0.0292(4) -0.0021(2) 0.0082(4) -0.0028(2)
C10 0.0298(5) 0.0123(2) 0.0366(5) 0.0024(3) 0.0124(4) 0.0034(3)
C11 0.0258(5) 0.0158(3) 0.0386(6) 0.0049(3) 0.0051(4) 0.0083(3)
C12 0.0201(4) 0.0154(2) 0.0277(4) 0.0030(2) 0.0012(3) 0.0047(2)
C13 0.0154(3) 0.0146(2) 0.0134(2) -0.00006(17) 0.00205(19) -0.00100(16)
C14 0.0273(4) 0.0144(2) 0.0172(3) 0.0011(2) 0.0058(3) -0.00188(19)
C15 0.0313(5) 0.0203(3) 0.0177(3) 0.0022(3) 0.0050(3) -0.0048(2)
C16 0.0266(5) 0.0269(4) 0.0140(3) 0.0025(3) 0.0020(3) -0.0036(2)
C17 0.0309(5) 0.0255(4) 0.0141(2) 0.0018(3) 0.0027(3) 0.0011(2)
C18 0.0258(4) 0.0183(3) 0.0147(2) 0.0009(2) 0.0025(3) 0.00092(19)
C19 0.0150(3) 0.0139(2) 0.0137(2) 0.00103(17) 0.00197(19) 0.00081(16)
C20 0.0259(4) 0.0182(3) 0.0183(3) 0.0053(3) 0.0080(3) 0.0010(2)
C21 0.0289(5) 0.0274(4) 0.0189(3) 0.0055(3) 0.0099(3) 0.0004(3)
C22 0.0219(4) 0.0306(4) 0.0146(3) 0.0005(3) 0.0039(3) 0.0031(3)
C23 0.0199(3) 0.0234(3) 0.0170(3) 0.0002(3) 0.0016(2) 0.0060(2)
C24 0.0183(3) 0.0158(2) 0.0166(2) 0.0019(2) 0.0027(2) 0.00332(19)

loop_
_atom_type_symbol
_atom_type_description
_atom_type_scat_dispersion_real
_atom_type_scat_dispersion_imag
_atom_type_scat_source
C C 0.0033 0.0016 'Su & Coppens. Acta. Cryst. (1997) A53, 749-762. '
H H 0.0000 0.0000 'Su & Coppens. Acta. Cryst. (1997) A53, 749-762. '
O O 0.0106 0.0060 'Su & Coppens. Acta. Cryst. (1997) A53, 749-762. '
Sb Sb -0.5630 1.5715 'Su & Coppens. Acta. Cryst. (1997) A53, 749-762. '

loop_
_geom_angle_atom_site_label_1
_geom_angle_atom_site_label_2
_geom_angle_atom_site_label_3
_geom_angle
_geom_angle_site_symmetry_1
_geom_angle_site_symmetry_2
_geom_angle_site_symmetry_3
O1 SB1 O3 175.30(3) . . .
O1 SB1 C19 90.34(3) . . .
O1 SB1 C7 88.41(3) . . .
O1 SB1 C13 88.01(3) . . .
O3 SB1 C19 92.24(4) . . .
O3 SB1 C7 87.11(3) . . .
O3 SB1 C13 92.06(3) . . .
C19 SB1 C7 105.55(3) . . .
C19 SB1 C13 145.84(6) . . .
C7 SB1 C13 108.50(3) . . .
C3 C2 H2A 118.358 . . .
H3A C3 H3B 120.056 . . .
C6 C5 H5A 119.185 . . .
H6A C6 H6B 120.129 . . .
C8 C7 C12 119.71(10) . . .
C9 C8 H8A 119.955 . . .
C10 C9 H9A 119.881 . . .
C11 C10 C9 119.54(14) . . .
C11 C10 H10A 120.687 . . .
C12 C11 H11A 120.193 . . .
C14 C13 C18 120.58(9) . . .
C15 C14 H14A 120.424 . . .
C16 C15 C14 120.70(11) . . .
C16 C15 H15A 119.517 . . .
C17 C16 H16A 119.888 . . .
C18 C17 H17A 119.934 . . .
C24 C19 C20 120.54(9) . . .
C21 C20 H20A 120.200 . . .
C22 C21 C20 119.95(11) . . .
C22 C21 H21A 119.917 . . .
C23 C22 H22A 119.687 . . .
C24 C23 H23A 119.936 . . .

loop_
_geom_bond_atom_site_label_1
_geom_bond_atom_site_label_2
_geom_bond_distance
_geom_bond_site_symmetry_2
SB1 O1 2.1258(2) .
SB1 O3 2.1268(3) .
SB1 C19 2.1074(2) .
SB1 C7 2.1095(2) .
SB1 C13 2.1117(2) .
O1 C1 1.3101(5) .
O2 C1 1.2342(6) .
O3 C4 1.3041(5) .
O4 C4 1.2310(5) .
C1 C2 1.4798(5) .
C2 C3 1.3267(9) .
C2 H2A 1.08300 .
C3 H3A 1.07700 .
C3 H3B 1.07700 .
C4 C5 1.4813(5) .
C5 C6 1.3301(7) .
C5 H5A 1.08300 .
C6 H6A 1.07700 .
C6 H6B 1.07700 .
C7 C8 1.3983(5) .
C7 C12 1.3992(5) .
C8 C9 1.3929(5) .
C8 H8A 1.08300 .
C9 C10 1.3967(8) .
C9 H9A 1.08300 .
C10 C11 1.3918(9) .
C10 H10A 1.08300 .
C11 C12 1.3940(6) .
C11 H11A 1.08300 .
C12 H12A 1.08300 .
C13 C14 1.3943(5) .
C13 C18 1.3969(5) .
C14 C15 1.3934(5) .
C14 H14A 1.08300 .
C15 C16 1.3897(7) .
C15 H15A 1.08300 .
C16 C17 1.3930(7) .
C16 H16A 1.08300 .
C17 C18 1.3954(6) .
C17 H17A 1.08300 .
C18 H18A 1.08300 .
C19 C24 1.3925(4) .
C19 C20 1.3976(5) .
C20 C21 1.3962(6) .
C20 H20A 1.08300 .
C21 C22 1.3883(7) .
C21 H21A 1.08300 .
C22 C23 1.3916(7) .
C22 H22A 1.08300 .
C23 C24 1.3943(5) .
C23 H23A 1.08300 .
C24 H24A 1.08300 .

loop_
_geom_hbond_atom_site_label_D
_geom_hbond_atom_site_label_H
_geom_hbond_atom_site_label_A
_geom_hbond_distance_DH
_geom_hbond_distance_HA
_geom_hbond_distance_DA
_geom_hbond_angle_DHA
_geom_hbond_site_symmetry_A
C3 H3A C20 1.077 2.773 3.5947(4) 132.95 4_454
C10 H10A O4 1.083 2.500 3.4444(3) 145.15 2_455
C23 H23A O2 1.083 2.301 3.3489(3) 162.31 3_456
C16 H16A C22 1.083 2.886 3.4950(4) 115.74 1_554
C8 H8A O3 1.083 2.320 2.9135(3) 112.63 1_555
C12 H12A O1 1.083 2.405 2.9955(3) 112.75 1_555
C14 H14A O2 1.083 2.592 3.0153(3) 102.33 1_555
C14 H14A O4 1.083 2.484 3.0106(3) 108.66 1_555
C18 H18A C7 1.083 2.820 3.4896(3) 119.97 1_555
C20 H20A C7 1.083 2.741 3.3949(3) 118.60 1_555
C24 H24A O4 1.083 2.250 2.9678(3) 121.84 1_555
C22 H22A C16 1.083 2.797 3.4950(4) 122.11 1_556

loop_
_geom_torsion_atom_site_label_1
_geom_torsion_atom_site_label_2
_geom_torsion_atom_site_label_3
_geom_torsion_atom_site_label_4
_geom_torsion_site_symmetry_1
_geom_torsion_site_symmetry_2
_geom_torsion_site_symmetry_3
_geom_torsion_site_symmetry_4
_geom_torsion
SB1 O1 C1 O2 . . . . 5.57(6)
SB1 O1 C1 C2 . . . . -172.59(4)
SB1 O3 C4 O4 . . . . 2.85(6)
SB1 O3 C4 C5 . . . . -176.01(2)
SB1 C19 C24 C23 . . . . -179.766(17)
SB1 C19 C24 H24A . . . . 0.24
SB1 C19 C20 C21 . . . . 179.785(17)
SB1 C19 C20 H20A . . . . -0.58
SB1 C7 C8 C9 . . . . 179.433(5)
SB1 C7 C8 H8A . . . . -0.71
SB1 C7 C12 C11 . . . . -178.253(9)
SB1 C7 C12 H12A . . . . 1.74
SB1 C13 C14 C15 . . . . 178.434(14)
SB1 C13 C14 H14A . . . . -1.28
SB1 C13 C18 C17 . . . . -179.015(11)
SB1 C13 C18 H18A . . . . 1.07
O1 SB1 O3 C4 . . . . -163.93(5)
O1 SB1 C19 C24 . . . . 110.73(6)
O1 SB1 C19 C20 . . . . -68.14(8)
O1 SB1 C7 C8 . . . . 156.69(11)
O1 SB1 C7 C12 . . . . -23.23(11)
O1 SB1 C13 C14 . . . . -95.53(7)
O1 SB1 C13 C18 . . . . 81.98(7)
O1 C1 C2 C3 . . . . 10.87(10)
O1 C1 C2 H2A . . . . -169.43
O2 C1 C2 C3 . . . . -167.31(11)
O2 C1 C2 H2A . . . . 12.39
O3 SB1 O1 C1 . . . . 162.38(5)
O3 SB1 C19 C24 . . . . -73.20(6)
O3 SB1 C19 C20 . . . . 107.93(8)
O3 SB1 C7 C8 . . . . -24.74(12)
O3 SB1 C7 C12 . . . . 155.34(10)
O3 SB1 C13 C14 . . . . 89.17(7)
O3 SB1 C13 C18 . . . . -93.32(7)
O3 C4 C5 C6 . . . . 171.65(10)
O3 C4 C5 H5A . . . . -8.42
O4 C4 C5 C6 . . . . -7.19(9)
O4 C4 C5 H5A . . . . 172.73
C1 O1 SB1 C19 . . . . -74.38(6)
C1 O1 SB1 C7 . . . . -179.93(4)
C1 O1 SB1 C13 . . . . 71.49(6)
C1 C2 C3 H3A . . . . -0.58
C1 C2 C3 H3B . . . . -179.55
H2A C2 C3 H3A . . . . 179.72
H2A C2 C3 H3B . . . . 0.74
C4 O3 SB1 C19 . . . . 72.89(6)
C4 O3 SB1 C7 . . . . 178.36(4)
C4 O3 SB1 C13 . . . . -73.21(6)
C4 C5 C6 H6A . . . . -0.34
C4 C5 C6 H6B . . . . -179.81
H5A C5 C6 H6A . . . . 179.73
H5A C5 C6 H6B . . . . 0.27
C7 SB1 C19 C24 . . . . -160.82(5)
C7 SB1 C19 C20 . . . . 20.31(8)
C7 SB1 C13 C14 . . . . 176.81(4)
C7 SB1 C13 C18 . . . . -5.68(6)
C7 C8 C9 C10 . . . . -0.88(8)
C7 C8 C9 H9A . . . . 179.02
C7 C12 C11 C10 . . . . -1.50(8)
C7 C12 C11 H11A . . . . 179.03
C8 C7 SB1 C19 . . . . 66.78(6)
C8 C7 SB1 C13 . . . . -115.95(7)
C8 C7 C12 C11 . . . . 1.83(9)
C8 C7 C12 H12A . . . . -178.18
C8 C9 C10 C11 . . . . 1.21(9)
C8 C9 C10 H10A . . . . -178.48
H8A C8 C7 C12 . . . . 179.20
H8A C8 C9 C10 . . . . 179.27
H8A C8 C9 H9A . . . . -0.84
C9 C8 C7 C12 . . . . -0.65(9)
C9 C10 C11 C12 . . . . 0.00(10)
C9 C10 C11 H11A . . . . 179.45
H9A C9 C10 C11 . . . . -178.68
H9A C9 C10 H10A . . . . 1.63
C10 C11 C12 H12A . . . . 178.51
H10A C10 C11 C12 . . . . 179.67
H10A C10 C11 H11A . . . . -0.86
H11A C11 C12 H12A . . . . -0.96
C12 C7 SB1 C19 . . . . -113.14(8)
C12 C7 SB1 C13 . . . . 64.14(7)
C13 SB1 C19 C24 . . . . 23.78(6)
C13 SB1 C19 C20 . . . . -155.09(10)
C13 C14 C15 C16 . . . . 0.33(7)
C13 C14 C15 H15A . . . . -179.15
C13 C18 C17 C16 . . . . 0.51(7)
C13 C18 C17 H17A . . . . -179.28
C14 C13 SB1 C19 . . . . -7.86(5)
C14 C13 C18 C17 . . . . -1.44(7)
C14 C13 C18 H18A . . . . 178.64
C14 C15 C16 C17 . . . . -1.26(8)
C14 C15 C16 H16A . . . . 178.43
H14A C14 C13 C18 . . . . -178.69
H14A C14 C15 C16 . . . . -179.95
H14A C14 C15 H15A . . . . 0.57
C15 C16 C17 C18 . . . . 0.83(8)
C15 C16 C17 H17A . . . . -179.38
C15 C14 C13 C18 . . . . 1.02(7)
H15A C15 C16 C17 . . . . 178.23
H15A C15 C16 H16A . . . . -2.08
C16 C17 C18 H18A . . . . -179.58
H16A C16 C17 C18 . . . . -178.86
H16A C16 C17 H17A . . . . 0.93
H17A C17 C18 H18A . . . . 0.63
C18 C13 SB1 C19 . . . . 169.65(5)
C19 C24 C23 C22 . . . . 0.44(7)
C19 C24 C23 H23A . . . . -179.41
C19 C20 C21 C22 . . . . -0.25(8)
C19 C20 C21 H21A . . . . 179.40
C20 C19 C24 C23 . . . . -0.95(7)
C20 C19 C24 H24A . . . . 179.05
C20 C21 C22 C23 . . . . -0.25(8)
C20 C21 C22 H22A . . . . 179.79
H20A C20 C19 C24 . . . . -179.50
H20A C20 C21 C22 . . . . -179.89
H20A C20 C21 H21A . . . . -0.24
C21 C22 C23 C24 . . . . 0.16(8)
C21 C22 C23 H23A . . . . -179.98
C21 C20 C19 C24 . . . . 0.86(8)
H21A C21 C22 C23 . . . . -179.91
H21A C21 C22 H22A . . . . 0.14
C22 C23 C24 H24A . . . . -179.56
H22A C22 C23 C24 . . . . -179.89
H22A C22 C23 H23A . . . . -0.03
H23A C23 C24 H24A . . . . 0.59
